data_1506367
loop_
_publ_author_name
'Consorti, Crestina S.'
'Suarez, Paulo A. Z.'
'de Souza, Roberto F.'
'Burrow, Robert A.'
'Farrar, David H.'
'Lough, Alan J.'
'Loh, Watson'
'da Silva, Luis H. M.'
'Dupont, Jairton'

_publ_section_title
;
 Identification of 1,3-dialkylimidazolium salt supramolecular aggregates
 in solution.
;
_journal_issue 10
_journal_name_full 'The journal of physical chemistry. B'
_journal_page_first 4341
_journal_page_last 4349
_journal_paper_doi 10.1021/jp0452709
_journal_volume 109
_journal_year 2005
_chemical_absolute_configuration syn
_chemical_formula_moiety 'C24 H20 B, C19 H21 N2'
_chemical_formula_sum 'C43 H41 B N2'
_chemical_formula_weight 596.59
_chemical_name_systematic
;
 ?
;
_space_group_IT_number 4
_symmetry_cell_setting monoclinic
_symmetry_space_group_name_Hall 'P 2yb'
_symmetry_space_group_name_H-M 'P 1 21 1'
_atom_sites_solution_hydrogens geom
_atom_sites_solution_primary direct
_atom_sites_solution_secondary difmap
_audit_conform_dict_location ftp://ftp.iucr.org/pub/cif_core.dic
_audit_conform_dict_name cif_core.dic
_audit_conform_dict_version 2.2
_audit_creation_date 2004-10-13T16:58:04-00:00
_audit_creation_method 'WinGX routine CIF_UPDATE'
_cell_angle_alpha 90
_cell_angle_beta 90.506(5)
_cell_angle_gamma 90
_cell_formula_units_Z 4
_cell_length_a 8.484(5)
_cell_length_b 19.347(5)
_cell_length_c 19.586(5)
_cell_measurement_temperature 100(2)
_cell_volume 3215(2)
_computing_cell_refinement 'Denzo-SMN (Otwinowski & Minor, 1997)'
_computing_data_collection 'KappaCCD server software (Nonius, 1997)'
_computing_data_reduction 'Denzo-SMN (Otwinowski & Minor, 1997)'
_computing_structure_refinement 'SHELXL-97 (Sheldrick, 1997)'
_computing_structure_solution 'SHELXS-97 (Sheldrick, 1990)'
_diffrn_ambient_temperature 100(2)
_diffrn_measured_fraction_theta_full 0.899
_diffrn_measured_fraction_theta_max 0.899
_diffrn_measurement_device_type 'Nonius KappaCCD'
_diffrn_measurement_method '\f scans and \w scans with \k offsets'
_diffrn_radiation_monochromator graphite
_diffrn_radiation_type MoK\a
_diffrn_radiation_wavelength 0.71069
_diffrn_reflns_av_R_equivalents 0
_diffrn_reflns_av_unetI/netI 0.0716
_diffrn_reflns_limit_h_max 10
_diffrn_reflns_limit_h_min 0
_diffrn_reflns_limit_k_max 23
_diffrn_reflns_limit_k_min 0
_diffrn_reflns_limit_l_max 23
_diffrn_reflns_limit_l_min -23
_diffrn_reflns_number 6087
_diffrn_reflns_theta_full 26.35
_diffrn_reflns_theta_max 26.35
_diffrn_reflns_theta_min 2.96
_exptl_absorpt_coefficient_mu 0.07
_exptl_absorpt_correction_type none
_exptl_crystal_colour colorless
_exptl_crystal_density_diffrn 1.233
_exptl_crystal_density_method 'not measured'
_exptl_crystal_description block
_exptl_crystal_F_000 1272
_refine_diff_density_max 0.208
_refine_diff_density_min -0.207
_refine_diff_density_rms 0.052
_refine_ls_abs_structure_details 'Flack H D (1983), Acta Cryst. A39, 876-881'
_refine_ls_abs_structure_Flack -3(3)
_refine_ls_extinction_coef 0.0125(12)
_refine_ls_extinction_expression Fc^*^=kFc[1+0.001xFc^2^\l^3^/sin(2\q)]^-1/4^
_refine_ls_extinction_method SHELXL
_refine_ls_goodness_of_fit_ref 1.032
_refine_ls_hydrogen_treatment mixed
_refine_ls_matrix_type full
_refine_ls_number_parameters 834
_refine_ls_number_reflns 6087
_refine_ls_number_restraints 1
_refine_ls_restrained_S_all 1.032
_refine_ls_R_factor_all 0.0692
_refine_ls_R_factor_gt 0.0461
_refine_ls_shift/su_max 0
_refine_ls_shift/su_mean 0
_refine_ls_structure_factor_coef Fsqd
_refine_ls_weighting_details 'calc w=1/[\s^2^(Fo^2^)+(0.0610P)^2^+0.0610P] where P=(Fo^2^+2Fc^2^)/3'
_refine_ls_weighting_scheme calc
_refine_ls_wR_factor_gt 0.1036
_refine_ls_wR_factor_ref 0.1112
_reflns_number_gt 4800
_reflns_number_total 6087
_reflns_threshold_expression >2sigma(I)
_cod_data_source_file jp0452709si20041015_040118.cif
_cod_data_source_block k99128
_cod_depositor_comments
;
The following automatic conversions were performed:

'_symmetry_cell_setting' value 'Monoclinic' changed to 'monoclinic'
according to /home/saulius/struct/CIF-dictionaries/cif_core.dic
dictionary named 'cif_core.dic' version 2.4.1 from 2010-06-29.

Automatic conversion script
Id: cif_fix_values 1715 2011-07-08 13:25:40Z adriana 
;
_cod_original_sg_symbol_H-M 'P 21'
_cod_database_code 1506367

loop_
_symmetry_equiv_pos_as_xyz
'x, y, z'
'-x, y+1/2, -z'

loop_
_atom_site_label
_atom_site_type_symbol
_atom_site_fract_x
_atom_site_fract_y
_atom_site_fract_z
_atom_site_U_iso_or_equiv
_atom_site_adp_type
_atom_site_occupancy
_atom_site_symmetry_multiplicity
_atom_site_calc_flag
_atom_site_refinement_flags
N11 N 0.9951(4) 0.29222(15) 1.04372(15) 0.0246(7) Uani 1 1 d .
C12 C 0.9078(4) 0.30340(19) 0.98945(19) 0.0253(8) Uani 1 1 d .
H12 H 0.8563 0.3457 0.9788 0.03 Uiso 1 1 calc R
N13 N 0.9020(4) 0.24647(15) 0.95146(15) 0.0246(7) Uani 1 1 d .
C14 C 0.9914(5) 0.1972(2) 0.9824(2) 0.0356(10) Uani 1 1 d .
H14 H 1.0097 0.1514 0.9667 0.043 Uiso 1 1 calc R
C15 C 1.0486(5) 0.2261(2) 1.0396(2) 0.0373(10) Uani 1 1 d .
H15 H 1.1156 0.2041 1.0721 0.045 Uiso 1 1 calc R
C30 C 0.8208(4) 0.24205(19) 0.88431(18) 0.0255(8) Uani 1 1 d .
H30 H 0.7079 0.2544 0.8921 0.031 Uiso 1 1 calc R
C31 C 0.8853(4) 0.29461(18) 0.83564(18) 0.0252(8) Uani 1 1 d .
C32 C 1.0257(4) 0.2850(2) 0.8058(2) 0.0300(9) Uani 1 1 d .
H32 H 1.0847 0.2442 0.8149 0.036 Uiso 1 1 calc R
C33 C 1.0840(5) 0.3344(2) 0.7619(2) 0.0343(9) Uani 1 1 d .
H33 H 1.1827 0.3267 0.7406 0.041 Uiso 1 1 calc R
C34 C 1.0040(5) 0.3937(2) 0.74816(19) 0.0328(9) Uani 1 1 d .
H34 H 1.0469 0.4275 0.7184 0.039 Uiso 1 1 calc R
C35 C 0.8644(5) 0.4036(2) 0.7771(2) 0.0343(10) Uani 1 1 d .
H35 H 0.806 0.4445 0.7677 0.041 Uiso 1 1 calc R
C36 C 0.8048(5) 0.35452(19) 0.82098(19) 0.0297(9) Uani 1 1 d .
H36 H 0.7054 0.3623 0.8416 0.036 Uiso 1 1 calc R
C37 C 0.8227(5) 0.1686(2) 0.8576(2) 0.0323(9) Uani 1 1 d .
H37A H 0.7644 0.1664 0.8142 0.049 Uiso 1 1 calc R
H37B H 0.7731 0.1378 0.8908 0.049 Uiso 1 1 calc R
H37C H 0.932 0.154 0.8504 0.049 Uiso 1 1 calc R
C40 C 1.0225(5) 0.34467(18) 1.09852(19) 0.0258(8) Uani 1 1 d .
H40 H 0.9921 0.3909 1.0798 0.031 Uiso 1 1 calc R
C41 C 0.9224(4) 0.33073(18) 1.15946(18) 0.0250(8) Uani 1 1 d .
C42 C 0.8029(4) 0.37503(19) 1.17188(18) 0.0274(8) Uani 1 1 d .
H42 H 0.7817 0.4123 1.1415 0.033 Uiso 1 1 calc R
C43 C 0.7124(5) 0.3656(2) 1.2289(2) 0.0329(9) Uani 1 1 d .
H43 H 0.6285 0.3967 1.2375 0.039 Uiso 1 1 calc R
C44 C 0.7399(5) 0.3124(2) 1.2736(2) 0.0366(10) Uani 1 1 d .
H44 H 0.6784 0.3079 1.3136 0.044 Uiso 1 1 calc R
C45 C 0.8550(6) 0.2665(2) 1.2601(2) 0.0431(11) Uani 1 1 d .
H45 H 0.8723 0.2281 1.2895 0.052 Uiso 1 1 calc R
C46 C 0.9465(5) 0.2759(2) 1.2039(2) 0.0358(10) Uani 1 1 d .
H46 H 1.0289 0.2439 1.1949 0.043 Uiso 1 1 calc R
C47 C 1.1898(5) 0.3467(2) 1.1157(2) 0.0362(10) Uani 1 1 d .
H47A H 1.22 0.3037 1.1388 0.054 Uiso 1 1 calc R
H47B H 1.211 0.386 1.146 0.054 Uiso 1 1 calc R
H47C H 1.2512 0.3518 1.0738 0.054 Uiso 1 1 calc R
N21 N 0.9759(4) 0.10996(15) 0.44951(15) 0.0245(7) Uani 1 1 d .
C22 C 0.9111(4) 0.0973(2) 0.50937(18) 0.0262(8) Uani 1 1 d .
H22 H 0.8905 0.0526 0.5272 0.031 Uiso 1 1 calc R
N23 N 0.8793(3) 0.15648(15) 0.54075(15) 0.0243(7) Uani 1 1 d .
C24 C 0.9264(5) 0.2098(2) 0.4987(2) 0.0325(9) Uani 1 1 d .
H24 H 0.9178 0.2579 0.5079 0.039 Uiso 1 1 calc R
C25 C 0.9869(5) 0.1805(2) 0.4423(2) 0.0351(10) Uani 1 1 d .
H25 H 1.0295 0.2043 0.4043 0.042 Uiso 1 1 calc R
C50 C 1.0311(4) 0.05737(19) 0.40156(18) 0.0255(8) Uani 1 1 d .
H50 H 0.9973 0.0114 0.4195 0.031 Uiso 1 1 calc R
C51 C 0.9549(4) 0.06642(18) 0.33250(18) 0.0235(8) Uani 1 1 d .
C52 C 0.8018(4) 0.0525(2) 0.32664(19) 0.0335(9) Uani 1 1 d .
H52 H 0.7432 0.04 0.3659 0.04 Uiso 1 1 calc R
C53 C 0.7282(5) 0.0561(2) 0.2640(2) 0.0379(10) Uani 1 1 d .
H53 H 0.6188 0.046 0.2608 0.045 Uiso 1 1 calc R
C54 C 0.8067(5) 0.0736(2) 0.2062(2) 0.0358(10) Uani 1 1 d .
H54 H 0.7538 0.0758 0.1633 0.043 Uiso 1 1 calc R
C55 C 0.9608(5) 0.0877(2) 0.2116(2) 0.0342(9) Uani 1 1 d .
H55 H 1.0194 0.1001 0.1724 0.041 Uiso 1 1 calc R
C56 C 1.0329(5) 0.08398(19) 0.27425(19) 0.0298(9) Uani 1 1 d .
H56 H 1.1423 0.0941 0.2774 0.036 Uiso 1 1 calc R
C57 C 1.2024(5) 0.0580(2) 0.4017(2) 0.0375(10) Uani 1 1 d .
H57A H 1.2397 0.1032 0.3859 0.056 Uiso 1 1 calc R
H57B H 1.2411 0.0219 0.371 0.056 Uiso 1 1 calc R
H57C H 1.2419 0.0495 0.4481 0.056 Uiso 1 1 calc R
C60 C 0.8070(4) 0.1609(2) 0.60903(19) 0.0277(8) Uani 1 1 d .
H60 H 0.697 0.1427 0.6051 0.033 Uiso 1 1 calc R
C61 C 0.8967(4) 0.11455(19) 0.65760(17) 0.0244(8) Uani 1 1 d .
C62 C 1.0399(5) 0.1340(2) 0.6797(2) 0.0351(10) Uani 1 1 d .
H62 H 1.0845 0.1765 0.6651 0.042 Uiso 1 1 calc R
C63 C 1.1196(6) 0.0923(3) 0.7231(2) 0.0511(13) Uani 1 1 d .
H63 H 1.2208 0.1062 0.739 0.061 Uiso 1 1 calc R
C64 C 1.0591(7) 0.0307(3) 0.7448(2) 0.0547(15) Uani 1 1 d .
H64 H 1.1186 0.0026 0.7753 0.066 Uiso 1 1 calc R
C65 C 0.9169(7) 0.0100(3) 0.7234(2) 0.0541(13) Uani 1 1 d .
H65 H 0.8732 -0.0326 0.7381 0.065 Uiso 1 1 calc R
C66 C 0.8360(5) 0.0530(2) 0.6791(2) 0.0359(9) Uani 1 1 d .
H66 H 0.7347 0.0394 0.6631 0.043 Uiso 1 1 calc R
C67 C 0.7977(5) 0.2348(2) 0.6327(2) 0.0359(10) Uani 1 1 d .
H67A H 0.9031 0.2555 0.6319 0.054 Uiso 1 1 calc R
H67B H 0.7569 0.2362 0.6793 0.054 Uiso 1 1 calc R
H67C H 0.7271 0.2608 0.6023 0.054 Uiso 1 1 calc R
B1 B 0.6201(5) 0.5276(2) 1.0002(2) 0.0216(9) Uani 1 1 d .
C111 C 0.5633(4) 0.54874(18) 1.07677(18) 0.0222(8) Uani 1 1 d .
C112 C 0.4874(4) 0.50504(19) 1.12252(18) 0.0257(8) Uani 1 1 d .
H112 H 0.4578 0.46 1.1079 0.031 Uiso 1 1 calc R
C113 C 0.4537(4) 0.5253(2) 1.18865(19) 0.0282(8) Uani 1 1 d .
H113 H 0.4026 0.4937 1.2183 0.034 Uiso 1 1 calc R
C114 C 0.4923(4) 0.5900(2) 1.21241(19) 0.0271(8) Uani 1 1 d .
H114 H 0.4708 0.6029 1.2582 0.033 Uiso 1 1 calc R
C115 C 0.5624(4) 0.6352(2) 1.16855(19) 0.0283(9) Uani 1 1 d .
H115 H 0.5876 0.6807 1.1834 0.034 Uiso 1 1 calc R
C116 C 0.5966(4) 0.61485(18) 1.10258(18) 0.0243(8) Uani 1 1 d .
H116 H 0.6453 0.6474 1.0732 0.029 Uiso 1 1 calc R
C121 C 0.5793(4) 0.59276(18) 0.94837(18) 0.0244(8) Uani 1 1 d .
C122 C 0.4424(5) 0.62898(19) 0.95472(19) 0.0283(9) Uani 1 1 d .
H122 H 0.3741 0.6177 0.9912 0.034 Uiso 1 1 calc R
C123 C 0.3979(5) 0.68171(19) 0.9103(2) 0.0354(10) Uani 1 1 d .
H123 H 0.3019 0.7057 0.9178 0.042 Uiso 1 1 calc R
C124 C 0.4886(5) 0.6996(2) 0.8564(2) 0.0382(11) Uani 1 1 d .
H124 H 0.458 0.7355 0.8259 0.046 Uiso 1 1 calc R
C125 C 0.6229(5) 0.6645(2) 0.8479(2) 0.0395(10) Uani 1 1 d .
H125 H 0.6891 0.6753 0.8105 0.047 Uiso 1 1 calc R
C126 C 0.6667(5) 0.6123(2) 0.89324(19) 0.0306(9) Uani 1 1 d .
H126 H 0.7632 0.5889 0.8854 0.037 Uiso 1 1 calc R
C131 C 0.5425(4) 0.45712(18) 0.96835(18) 0.0214(8) Uani 1 1 d .
C132 C 0.4594(4) 0.45600(19) 0.90699(18) 0.0257(8) Uani 1 1 d .
H132 H 0.4469 0.498 0.8823 0.031 Uiso 1 1 calc R
C133 C 0.3945(4) 0.3965(2) 0.8805(2) 0.0292(9) Uani 1 1 d .
H133 H 0.3396 0.3982 0.838 0.035 Uiso 1 1 calc R
C134 C 0.4080(4) 0.33398(19) 0.9147(2) 0.0299(9) Uani 1 1 d .
H134 H 0.3605 0.2933 0.8968 0.036 Uiso 1 1 calc R
C135 C 0.4912(5) 0.3320(2) 0.9750(2) 0.0299(9) Uani 1 1 d .
H135 H 0.5038 0.2898 0.9992 0.036 Uiso 1 1 calc R
C136 C 0.5569(4) 0.39290(18) 1.00026(19) 0.0253(8) Uani 1 1 d .
H136 H 0.6153 0.3906 1.0418 0.03 Uiso 1 1 calc R
C141 C 0.8050(4) 0.51400(17) 1.00335(17) 0.0213(8) Uani 1 1 d .
C142 C 0.8805(4) 0.48624(19) 0.94703(18) 0.0257(8) Uani 1 1 d .
H142 H 0.8197 0.475 0.9076 0.031 Uiso 1 1 calc R
C143 C 1.0361(4) 0.4747(2) 0.9464(2) 0.0308(9) Uani 1 1 d .
H143 H 1.0848 0.456 0.907 0.037 Uiso 1 1 calc R
C144 C 1.1232(4) 0.49029(19) 1.0027(2) 0.0282(9) Uani 1 1 d .
H144 H 1.2341 0.4835 1.0022 0.034 Uiso 1 1 calc R
C145 C 1.0543(4) 0.51543(18) 1.06003(19) 0.0244(8) Uani 1 1 d .
H145 H 1.1159 0.5244 1.0998 0.029 Uiso 1 1 calc R
C146 C 0.8977(4) 0.52746(17) 1.06005(18) 0.0215(8) Uani 1 1 d .
H146 H 0.8502 0.5456 1.1 0.026 Uiso 1 1 calc R
B2 B 0.6563(5) 0.8652(2) 0.5087(2) 0.0211(8) Uani 1 1 d .
C211 C 0.6243(4) 0.80115(18) 0.56179(18) 0.0234(8) Uani 1 1 d .
C212 C 0.4917(5) 0.76116(19) 0.55644(19) 0.0271(8) Uani 1 1 d .
H212 H 0.4233 0.7683 0.5184 0.033 Uiso 1 1 calc R
C213 C 0.4523(5) 0.71094(19) 0.60347(19) 0.0298(9) Uani 1 1 d .
H213 H 0.3592 0.6845 0.5966 0.036 Uiso 1 1 calc R
C214 C 0.5451(5) 0.6985(2) 0.6601(2) 0.0323(9) Uani 1 1 d .
H214 H 0.5176 0.6643 0.6927 0.039 Uiso 1 1 calc R
C215 C 0.6763(5) 0.7367(2) 0.6673(2) 0.0328(9) Uani 1 1 d .
H215 H 0.7435 0.7297 0.7057 0.039 Uiso 1 1 calc R
C216 C 0.7141(4) 0.78595(19) 0.61925(18) 0.0278(8) Uani 1 1 d .
H216 H 0.8088 0.8114 0.6261 0.033 Uiso 1 1 calc R
C221 C 0.5747(4) 0.93551(18) 0.53850(17) 0.0204(7) Uani 1 1 d .
C222 C 0.4910(4) 0.93758(18) 0.59868(18) 0.0228(8) Uani 1 1 d .
H222 H 0.4814 0.8963 0.6246 0.027 Uiso 1 1 calc R
C223 C 0.4202(4) 0.99754(19) 0.62287(19) 0.0262(8) Uani 1 1 d .
H223 H 0.3641 0.9967 0.6646 0.031 Uiso 1 1 calc R
C224 C 0.4314(4) 1.05828(19) 0.58627(19) 0.0278(9) Uani 1 1 d .
H224 H 0.3813 1.099 0.6022 0.033 Uiso 1 1 calc R
C225 C 0.5153(4) 1.05940(18) 0.52680(19) 0.0264(8) Uani 1 1 d .
H225 H 0.5239 1.1008 0.501 0.032 Uiso 1 1 calc R
C226 C 0.5870(4) 0.99951(18) 0.50516(18) 0.0249(8) Uani 1 1 d .
H226 H 0.6488 1.0016 0.465 0.03 Uiso 1 1 calc R
C231 C 0.5959(4) 0.84343(18) 0.43206(18) 0.0215(8) Uani 1 1 d .
C232 C 0.5184(4) 0.88678(19) 0.38675(18) 0.0249(8) Uani 1 1 d .
H232 H 0.4874 0.9314 0.4019 0.03 Uiso 1 1 calc R
C233 C 0.4840(4) 0.8674(2) 0.31971(19) 0.0304(9) Uani 1 1 d .
H233 H 0.4327 0.8994 0.2902 0.036 Uiso 1 1 calc R
C234 C 0.5227(4) 0.8031(2) 0.29551(19) 0.0285(9) Uani 1 1 d .
H234 H 0.4986 0.7903 0.2498 0.034 Uiso 1 1 calc R
C235 C 0.5970(4) 0.7576(2) 0.33900(18) 0.0287(9) Uani 1 1 d .
H235 H 0.624 0.7126 0.3237 0.034 Uiso 1 1 calc R
C236 C 0.6325(4) 0.77794(19) 0.40548(19) 0.0256(8) Uani 1 1 d .
H236 H 0.6844 0.7457 0.4346 0.031 Uiso 1 1 calc R
C241 C 0.8388(4) 0.88345(18) 0.50339(18) 0.0219(8) Uani 1 1 d .
C242 C 0.9177(4) 0.91206(19) 0.55959(19) 0.0256(8) Uani 1 1 d .
H242 H 0.8591 0.9229 0.5993 0.031 Uiso 1 1 calc R
C243 C 1.0702(4) 0.9245(2) 0.55960(19) 0.0298(9) Uani 1 1 d .
H243 H 1.1209 0.9419 0.5995 0.036 Uiso 1 1 calc R
C244 C 1.1557(4) 0.91209(19) 0.50136(19) 0.0290(9) Uani 1 1 d .
H244 H 1.266 0.9203 0.5011 0.035 Uiso 1 1 calc R
C245 C 1.0815(4) 0.88795(18) 0.44414(19) 0.0258(8) Uani 1 1 d .
H245 H 1.1395 0.8815 0.4033 0.031 Uiso 1 1 calc R
C246 C 0.9274(4) 0.87323(17) 0.44516(18) 0.0228(8) Uani 1 1 d .
H246 H 0.8778 0.8554 0.4052 0.027 Uiso 1 1 calc R

loop_
_atom_site_aniso_label
_atom_site_aniso_U_11
_atom_site_aniso_U_22
_atom_site_aniso_U_33
_atom_site_aniso_U_23
_atom_site_aniso_U_13
_atom_site_aniso_U_12
N11 0.0292(16) 0.0217(16) 0.0228(17) -0.0017(13) 0.0032(13) 0.0005(13)
C12 0.0235(18) 0.0233(19) 0.029(2) 0.0022(16) 0.0017(16) 0.0016(15)
N13 0.0284(17) 0.0214(16) 0.0239(16) -0.0010(13) 0.0028(13) 0.0017(13)
C14 0.049(2) 0.023(2) 0.035(2) -0.0033(17) -0.010(2) 0.0110(19)
C15 0.051(3) 0.028(2) 0.033(2) -0.0014(17) -0.009(2) 0.0117(19)
C30 0.0203(18) 0.032(2) 0.0245(19) 0.0005(16) -0.0012(15) 0.0019(16)
C31 0.0230(18) 0.027(2) 0.025(2) -0.0056(16) -0.0048(15) 0.0008(16)
C32 0.027(2) 0.027(2) 0.036(2) -0.0044(17) -0.0006(17) -0.0010(17)
C33 0.027(2) 0.046(2) 0.029(2) -0.0113(19) 0.0035(17) -0.0084(19)
C34 0.039(2) 0.033(2) 0.027(2) 0.0016(17) -0.0009(18) -0.0117(19)
C35 0.033(2) 0.034(2) 0.035(2) 0.0032(18) -0.0073(19) -0.0028(18)
C36 0.031(2) 0.029(2) 0.030(2) -0.0034(17) -0.0073(17) -0.0009(17)
C37 0.035(2) 0.031(2) 0.031(2) -0.0005(17) -0.0037(18) -0.0048(17)
C40 0.034(2) 0.0160(17) 0.027(2) -0.0038(14) 0.0036(16) -0.0008(15)
C41 0.031(2) 0.0209(18) 0.0231(19) 0.0004(15) -0.0023(16) -0.0039(16)
C42 0.030(2) 0.027(2) 0.025(2) -0.0001(16) 0.0005(16) -0.0015(17)
C43 0.032(2) 0.030(2) 0.036(2) -0.0059(18) 0.0046(18) 0.0001(18)
C44 0.043(2) 0.034(2) 0.032(2) -0.0009(18) 0.0125(19) -0.001(2)
C45 0.054(3) 0.039(3) 0.037(3) 0.0107(19) 0.008(2) 0.006(2)
C46 0.038(2) 0.034(2) 0.036(2) 0.0013(18) 0.0040(19) 0.0090(19)
C47 0.032(2) 0.034(2) 0.042(2) -0.0068(18) 0.0071(19) -0.0055(18)
N21 0.0289(16) 0.0224(16) 0.0222(16) 0.0018(12) -0.0025(13) -0.0051(13)
C22 0.0249(19) 0.027(2) 0.026(2) 0.0051(16) -0.0042(16) -0.0050(16)
N23 0.0233(15) 0.0252(17) 0.0242(16) -0.0013(13) -0.0010(13) -0.0035(13)
C24 0.042(2) 0.0226(19) 0.033(2) 0.0008(17) 0.0007(19) -0.0045(18)
C25 0.049(3) 0.025(2) 0.031(2) 0.0007(17) 0.0028(19) -0.0120(19)
C50 0.0280(19) 0.0213(18) 0.027(2) -0.0016(15) 0.0017(16) -0.0006(16)
C51 0.0258(19) 0.0184(18) 0.026(2) -0.0028(15) 0.0005(16) 0.0042(15)
C52 0.026(2) 0.051(3) 0.024(2) 0.0011(18) 0.0064(16) 0.0017(19)
C53 0.0197(19) 0.058(3) 0.036(2) -0.006(2) -0.0044(17) 0.0035(19)
C54 0.046(3) 0.036(2) 0.025(2) -0.0012(17) -0.0072(19) 0.0058(19)
C55 0.044(2) 0.033(2) 0.026(2) 0.0014(17) 0.0099(19) 0.0003(19)
C56 0.031(2) 0.028(2) 0.030(2) -0.0020(16) 0.0052(17) -0.0035(17)
C57 0.029(2) 0.035(2) 0.048(3) 0.0063(19) -0.0061(19) -0.0026(18)
C60 0.0204(18) 0.032(2) 0.030(2) 0.0014(16) 0.0005(16) 0.0006(16)
C61 0.0232(18) 0.031(2) 0.0190(19) -0.0041(15) 0.0020(15) 0.0045(16)
C62 0.027(2) 0.038(2) 0.040(2) -0.0081(19) -0.0037(18) 0.0052(18)
C63 0.043(3) 0.070(4) 0.040(3) -0.013(3) -0.012(2) 0.025(3)
C64 0.074(4) 0.065(3) 0.025(2) 0.002(2) -0.001(2) 0.049(3)
C65 0.081(4) 0.042(3) 0.039(3) 0.010(2) 0.025(3) 0.020(3)
C66 0.039(2) 0.034(2) 0.035(2) -0.0033(18) 0.0096(18) -0.0015(19)
C67 0.041(2) 0.035(2) 0.033(2) -0.0003(17) 0.0036(19) 0.0095(19)
B1 0.021(2) 0.021(2) 0.023(2) 0.0000(16) -0.0003(17) 0.0004(17)
C111 0.0133(16) 0.0256(19) 0.028(2) 0.0001(15) -0.0032(14) 0.0061(15)
C112 0.0201(18) 0.028(2) 0.029(2) 0.0047(16) 0.0004(15) 0.0031(16)
C113 0.0244(19) 0.034(2) 0.026(2) 0.0052(16) 0.0026(16) 0.0052(17)
C114 0.0235(18) 0.036(2) 0.0217(19) -0.0017(17) -0.0009(16) 0.0104(17)
C115 0.026(2) 0.030(2) 0.028(2) -0.0035(17) -0.0056(16) 0.0072(17)
C116 0.0255(19) 0.0245(19) 0.023(2) -0.0014(15) -0.0031(15) 0.0016(15)
C121 0.0271(19) 0.0226(19) 0.024(2) -0.0012(15) -0.0064(16) -0.0032(16)
C122 0.031(2) 0.027(2) 0.026(2) -0.0024(16) -0.0030(17) 0.0052(17)
C123 0.045(3) 0.025(2) 0.036(2) -0.0036(18) -0.013(2) 0.0109(18)
C124 0.051(3) 0.026(2) 0.037(2) 0.0079(18) -0.020(2) -0.004(2)
C125 0.040(2) 0.044(3) 0.035(2) 0.0109(19) -0.0066(19) -0.009(2)
C126 0.027(2) 0.033(2) 0.031(2) 0.0080(17) -0.0064(17) -0.0021(17)
C131 0.0159(17) 0.0237(19) 0.0248(19) -0.0023(15) 0.0042(14) 0.0034(14)
C132 0.0241(19) 0.028(2) 0.025(2) -0.0028(16) -0.0016(16) 0.0034(16)
C133 0.0250(19) 0.033(2) 0.029(2) -0.0083(17) -0.0032(16) 0.0008(17)
C134 0.028(2) 0.025(2) 0.037(2) -0.0105(17) 0.0058(17) -0.0049(17)
C135 0.029(2) 0.0248(19) 0.036(2) -0.0006(17) 0.0093(17) -0.0010(17)
C136 0.0219(18) 0.028(2) 0.026(2) -0.0021(15) 0.0009(16) 0.0039(16)
C141 0.0213(17) 0.0188(18) 0.0237(19) 0.0043(14) -0.0010(15) -0.0066(15)
C142 0.0262(19) 0.029(2) 0.022(2) 0.0012(15) 0.0011(16) 0.0001(16)
C143 0.025(2) 0.033(2) 0.035(2) 0.0069(17) 0.0063(17) 0.0065(17)
C144 0.0154(17) 0.028(2) 0.041(2) 0.0077(17) 0.0027(17) -0.0017(15)
C145 0.0227(18) 0.0182(18) 0.032(2) 0.0038(15) -0.0026(16) -0.0050(15)
C146 0.0219(18) 0.0180(18) 0.025(2) 0.0026(14) 0.0003(15) 0.0003(15)
B2 0.0192(19) 0.019(2) 0.025(2) 0.0002(17) 0.0000(16) 0.0010(16)
C211 0.0235(18) 0.0234(18) 0.0235(19) -0.0040(15) 0.0044(15) 0.0025(15)
C212 0.028(2) 0.027(2) 0.026(2) -0.0046(15) -0.0001(16) -0.0018(16)
C213 0.033(2) 0.0246(19) 0.032(2) -0.0019(16) 0.0104(17) -0.0065(17)
C214 0.042(2) 0.024(2) 0.031(2) 0.0047(16) 0.0143(18) 0.0054(18)
C215 0.034(2) 0.034(2) 0.030(2) 0.0088(17) 0.0032(18) 0.0057(18)
C216 0.0277(19) 0.030(2) 0.025(2) 0.0037(16) -0.0006(16) 0.0013(17)
C221 0.0146(16) 0.0262(19) 0.0202(19) 0.0001(15) -0.0032(14) -0.0021(14)
C222 0.0207(18) 0.0216(18) 0.026(2) -0.0013(15) -0.0041(15) -0.0031(15)
C223 0.0210(18) 0.031(2) 0.026(2) -0.0056(16) -0.0009(15) -0.0016(16)
C224 0.0239(19) 0.0239(19) 0.035(2) -0.0080(16) -0.0092(17) 0.0024(16)
C225 0.0278(19) 0.0214(19) 0.030(2) 0.0030(16) -0.0088(16) -0.0029(16)
C226 0.0222(18) 0.028(2) 0.024(2) 0.0001(15) -0.0037(15) -0.0024(16)
C231 0.0120(16) 0.0257(19) 0.027(2) 0.0023(15) 0.0024(14) -0.0032(14)
C232 0.0217(18) 0.0255(19) 0.027(2) -0.0020(15) -0.0008(15) -0.0008(16)
C233 0.0225(19) 0.037(2) 0.032(2) 0.0034(18) -0.0039(16) 0.0002(17)
C234 0.0273(19) 0.036(2) 0.022(2) -0.0009(17) -0.0010(16) -0.0078(17)
C235 0.0250(19) 0.034(2) 0.027(2) -0.0075(17) 0.0011(16) -0.0009(16)
C236 0.0236(18) 0.028(2) 0.025(2) 0.0032(16) -0.0016(15) -0.0006(16)
C241 0.0193(17) 0.0200(18) 0.026(2) 0.0054(14) -0.0001(15) 0.0015(14)
C242 0.0262(19) 0.028(2) 0.023(2) 0.0006(15) 0.0004(16) -0.0024(16)
C243 0.026(2) 0.034(2) 0.029(2) 0.0005(17) -0.0067(17) -0.0004(17)
C244 0.0189(18) 0.030(2) 0.038(2) 0.0070(17) -0.0023(17) 0.0000(16)
C245 0.0237(18) 0.0230(19) 0.031(2) 0.0018(16) 0.0065(16) 0.0025(16)
C246 0.0247(18) 0.0184(18) 0.025(2) 0.0040(15) -0.0012(15) -0.0033(15)

loop_
_atom_type_symbol
_atom_type_description
_atom_type_scat_dispersion_real
_atom_type_scat_dispersion_imag
_atom_type_scat_source
C C 0.0033 0.0016 'International Tables Vol C Tables 4.2.6.8 and 6.1.1.4'
H H 0 0 'International Tables Vol C Tables 4.2.6.8 and 6.1.1.4'
B B 0.0013 0.0007 'International Tables Vol C Tables 4.2.6.8 and 6.1.1.4'
N N 0.0061 0.0033 'International Tables Vol C Tables 4.2.6.8 and 6.1.1.4'

loop_
_geom_angle_atom_site_label_1
_geom_angle_atom_site_label_2
_geom_angle_atom_site_label_3
_geom_angle
C12 N11 C15 107.2(3)
C12 N11 C40 123.7(3)
C15 N11 C40 129.1(3)
N11 C12 N13 109.6(3)
N11 C12 H12 125.2
N13 C12 H12 125.2
C12 N13 C14 108.3(3)
C12 N13 C30 124.0(3)
C14 N13 C30 127.5(3)
C15 C14 N13 106.0(3)
C15 C14 H14 127
N13 C14 H14 127
C14 C15 N11 108.9(3)
C14 C15 H15 125.6
N11 C15 H15 125.6
N13 C30 C31 110.8(3)
N13 C30 C37 110.8(3)
C31 C30 C37 114.3(3)
N13 C30 H30 106.9
C31 C30 H30 106.9
C37 C30 H30 106.9
C32 C31 C36 117.8(4)
C32 C31 C30 120.8(3)
C36 C31 C30 121.4(4)
C31 C32 C33 119.9(4)
C31 C32 H32 120.1
C33 C32 H32 120.1
C34 C33 C32 121.8(4)
C34 C33 H33 119.1
C32 C33 H33 119.1
C35 C34 C33 118.8(4)
C35 C34 H34 120.6
C33 C34 H34 120.6
C34 C35 C36 119.9(4)
C34 C35 H35 120.1
C36 C35 H35 120.1
C31 C36 C35 121.8(4)
C31 C36 H36 119.1
C35 C36 H36 119.1
C30 C37 H37A 109.5
C30 C37 H37B 109.5
H37A C37 H37B 109.5
C30 C37 H37C 109.5
H37A C37 H37C 109.5
H37B C37 H37C 109.5
C47 C40 N11 109.2(3)
C47 C40 C41 112.3(3)
N11 C40 C41 111.4(3)
C47 C40 H40 107.9
N11 C40 H40 107.9
C41 C40 H40 107.9
C42 C41 C46 118.7(4)
C42 C41 C40 117.5(3)
C46 C41 C40 123.8(3)
C41 C42 C43 119.2(4)
C41 C42 H42 120.4
C43 C42 H42 120.4
C44 C43 C42 121.8(4)
C44 C43 H43 119.1
C42 C43 H43 119.1
C45 C44 C43 119.3(4)
C45 C44 H44 120.4
C43 C44 H44 120.4
C44 C45 C46 119.2(4)
C44 C45 H45 120.4
C46 C45 H45 120.4
C45 C46 C41 121.7(4)
C45 C46 H46 119.1
C41 C46 H46 119.1
C40 C47 H47A 109.5
C40 C47 H47B 109.5
H47A C47 H47B 109.5
C40 C47 H47C 109.5
H47A C47 H47C 109.5
H47B C47 H47C 109.5
C22 N21 C25 107.7(3)
C22 N21 C50 125.3(3)
C25 N21 C50 126.9(3)
N21 C22 N23 109.8(3)
N21 C22 H22 125.1
N23 C22 H22 125.1
C22 N23 C24 107.9(3)
C22 N23 C60 123.8(3)
C24 N23 C60 128.4(3)
C25 C24 N23 106.8(3)
C25 C24 H24 126.6
N23 C24 H24 126.6
C24 C25 N21 107.8(4)
C24 C25 H25 126.1
N21 C25 H25 126.1
C57 C50 N21 108.6(3)
C57 C50 C51 114.9(3)
N21 C50 C51 111.0(3)
C57 C50 H50 107.3
N21 C50 H50 107.3
C51 C50 H50 107.3
C52 C51 C56 117.2(3)
C52 C51 C50 117.7(3)
C56 C51 C50 124.9(3)
C51 C52 C53 120.1(4)
C51 C52 H52 119.9
C53 C52 H52 119.9
C54 C53 C52 122.3(4)
C54 C53 H53 118.9
C52 C53 H53 118.9
C55 C54 C53 118.0(4)
C55 C54 H54 121
C53 C54 H54 121
C54 C55 C56 119.3(4)
C54 C55 H55 120.3
C56 C55 H55 120.3
C51 C56 C55 123.1(4)
C51 C56 H56 118.5
C55 C56 H56 118.5
C50 C57 H57A 109.5
C50 C57 H57B 109.5
H57A C57 H57B 109.5
C50 C57 H57C 109.5
H57A C57 H57C 109.5
H57B C57 H57C 109.5
N23 C60 C67 110.9(3)
N23 C60 C61 109.0(3)
C67 C60 C61 113.4(3)
N23 C60 H60 107.8
C67 C60 H60 107.8
C61 C60 H60 107.8
C62 C61 C66 119.2(4)
C62 C61 C60 119.2(4)
C66 C61 C60 121.6(3)
C61 C62 C63 118.9(4)
C61 C62 H62 120.5
C63 C62 H62 120.5
C62 C63 C64 122.0(5)
C62 C63 H63 119
C64 C63 H63 119
C65 C64 C63 120.3(4)
C65 C64 H64 119.8
C63 C64 H64 119.8
C64 C65 C66 117.3(5)
C64 C65 H65 121.4
C66 C65 H65 121.4
C61 C66 C65 122.2(4)
C61 C66 H66 118.9
C65 C66 H66 118.9
C60 C67 H67A 109.5
C60 C67 H67B 109.5
H67A C67 H67B 109.5
C60 C67 H67C 109.5
H67A C67 H67C 109.5
H67B C67 H67C 109.5
C141 B1 C111 107.7(3)
C141 B1 C131 105.7(3)
C111 B1 C131 116.0(3)
C141 B1 C121 110.5(3)
C111 B1 C121 108.1(3)
C131 B1 C121 108.7(3)
C112 C111 C116 114.5(3)
C112 C111 B1 125.5(3)
C116 C111 B1 120.0(3)
C113 C112 C111 122.0(4)
C113 C112 H112 119
C111 C112 H112 119
C114 C113 C112 121.6(4)
C114 C113 H113 119.2
C112 C113 H113 119.2
C115 C114 C113 118.3(3)
C115 C114 H114 120.8
C113 C114 H114 120.8
C114 C115 C116 120.1(4)
C114 C115 H115 120
C116 C115 H115 120
C115 C116 C111 123.5(4)
C115 C116 H116 118.2
C111 C116 H116 118.2
C122 C121 C126 113.4(3)
C122 C121 B1 120.7(3)
C126 C121 B1 125.7(3)
C121 C122 C123 123.1(4)
C121 C122 H122 118.4
C123 C122 H122 118.4
C124 C123 C122 121.4(4)
C124 C123 H123 119.3
C122 C123 H123 119.3
C125 C124 C123 117.3(4)
C125 C124 H124 121.4
C123 C124 H124 121.4
C124 C125 C126 120.7(4)
C124 C125 H125 119.6
C126 C125 H125 119.6
C121 C126 C125 124.1(4)
C121 C126 H126 118
C125 C126 H126 118
C132 C131 C136 114.6(3)
C132 C131 B1 122.9(3)
C136 C131 B1 122.6(3)
C133 C132 C131 122.6(3)
C133 C132 H132 118.7
C131 C132 H132 118.7
C132 C133 C134 121.0(3)
C132 C133 H133 119.5
C134 C133 H133 119.5
C135 C134 C133 118.7(3)
C135 C134 H134 120.6
C133 C134 H134 120.6
C134 C135 C136 118.9(4)
C134 C135 H135 120.5
C136 C135 H135 120.5
C135 C136 C131 124.1(3)
C135 C136 H136 117.9
C131 C136 H136 117.9
C146 C141 C142 116.6(3)
C146 C141 B1 123.7(3)
C142 C141 B1 119.6(3)
C143 C142 C141 122.3(3)
C143 C142 H142 118.9
C141 C142 H142 118.9
C142 C143 C144 119.0(4)
C142 C143 H143 120.5
C144 C143 H143 120.5
C143 C144 C145 121.0(3)
C143 C144 H144 119.5
C145 C144 H144 119.5
C146 C145 C144 119.5(3)
C146 C145 H145 120.2
C144 C145 H145 120.2
C145 C146 C141 121.5(3)
C145 C146 H146 119.3
C141 C146 H146 119.3
C241 B2 C221 104.7(3)
C241 B2 C231 107.1(3)
C221 B2 C231 114.3(3)
C241 B2 C211 112.0(3)
C221 B2 C211 109.2(3)
C231 B2 C211 109.5(3)
C212 C211 C216 112.8(3)
C212 C211 B2 121.3(3)
C216 C211 B2 125.6(3)
C211 C212 C213 123.4(3)
C211 C212 H212 118.3
C213 C212 H212 118.3
C214 C213 C212 121.3(4)
C214 C213 H213 119.3
C212 C213 H213 119.3
C215 C214 C213 117.2(4)
C215 C214 H214 121.4
C213 C214 H214 121.4
C214 C215 C216 120.4(4)
C214 C215 H215 119.8
C216 C215 H215 119.8
C215 C216 C211 124.8(4)
C215 C216 H216 117.6
C211 C216 H216 117.6
C222 C221 C226 114.3(3)
C222 C221 B2 123.4(3)
C226 C221 B2 122.3(3)
C221 C222 C223 122.8(3)
C221 C222 H222 118.6
C223 C222 H222 118.6
C224 C223 C222 120.1(4)
C224 C223 H223 120
C222 C223 H223 120
C225 C224 C223 119.6(4)
C225 C224 H224 120.2
C223 C224 H224 120.2
C224 C225 C226 118.8(4)
C224 C225 H225 120.6
C226 C225 H225 120.6
C225 C226 C221 124.4(4)
C225 C226 H226 117.8
C221 C226 H226 117.8
C232 C231 C236 114.5(3)
C232 C231 B2 125.1(3)
C236 C231 B2 120.2(3)
C231 C232 C233 122.4(3)
C231 C232 H232 118.8
C233 C232 H232 118.8
C234 C233 C232 121.3(3)
C234 C233 H233 119.3
C232 C233 H233 119.3
C233 C234 C235 118.4(3)
C233 C234 H234 120.8
C235 C234 H234 120.8
C234 C235 C236 119.6(4)
C234 C235 H235 120.2
C236 C235 H235 120.2
C235 C236 C231 123.7(3)
C235 C236 H236 118.2
C231 C236 H236 118.2
C246 C241 C242 116.4(3)
C246 C241 B2 123.9(3)
C242 C241 B2 119.7(3)
C243 C242 C241 122.5(4)
C243 C242 H242 118.8
C241 C242 H242 118.8
C242 C243 C244 119.5(4)
C242 C243 H243 120.2
C244 C243 H243 120.2
C245 C244 C243 119.9(3)
C245 C244 H244 120.1
C243 C244 H244 120.1
C246 C245 C244 120.3(4)
C246 C245 H245 119.9
C244 C245 H245 119.9
C245 C246 C241 121.3(3)
C245 C246 H246 119.4
C241 C246 H246 119.4

loop_
_geom_bond_atom_site_label_1
_geom_bond_atom_site_label_2
_geom_bond_distance
N11 C12 1.308(4)
N11 C15 1.360(5)
N11 C40 1.494(4)
C12 N13 1.330(5)
C12 H12 0.95
N13 C14 1.359(5)
N13 C30 1.482(4)
C14 C15 1.340(5)
C14 H14 0.95
C15 H15 0.95
C30 C31 1.501(5)
C30 C37 1.515(5)
C30 H30 1
C31 C32 1.345(5)
C31 C36 1.375(5)
C32 C33 1.380(6)
C32 H32 0.95
C33 C34 1.359(6)
C33 H33 0.95
C34 C35 1.332(6)
C34 H34 0.95
C35 C36 1.380(6)
C35 H35 0.95
C36 H36 0.95
C37 H37A 0.98
C37 H37B 0.98
C37 H37C 0.98
C40 C47 1.457(6)
C40 C41 1.496(5)
C40 H40 1
C41 C42 1.351(5)
C41 C46 1.386(5)
C42 C43 1.372(6)
C42 H42 0.95
C43 C44 1.370(6)
C43 H43 0.95
C44 C45 1.347(6)
C44 H44 0.95
C45 C46 1.366(6)
C45 H45 0.95
C46 H46 0.95
C47 H47A 0.98
C47 H47B 0.98
C47 H47C 0.98
N21 C22 1.322(5)
N21 C25 1.375(5)
N21 C50 1.464(5)
C22 N23 1.328(5)
C22 H22 0.95
N23 C24 1.381(5)
N23 C60 1.478(5)
C24 C25 1.348(6)
C24 H24 0.95
C25 H25 0.95
C50 C57 1.453(5)
C50 C51 1.504(5)
C50 H50 1
C51 C52 1.331(5)
C51 C56 1.367(5)
C52 C53 1.374(5)
C52 H52 0.95
C53 C54 1.361(6)
C53 H53 0.95
C54 C55 1.338(6)
C54 H54 0.95
C55 C56 1.368(5)
C55 H55 0.95
C56 H56 0.95
C57 H57A 0.98
C57 H57B 0.98
C57 H57C 0.98
C60 C67 1.506(5)
C60 C61 1.508(5)
C60 H60 1
C61 C62 1.341(5)
C61 C66 1.365(6)
C62 C63 1.348(6)
C62 H62 0.95
C63 C64 1.367(8)
C63 H63 0.95
C64 C65 1.336(8)
C64 H64 0.95
C65 C66 1.381(6)
C65 H65 0.95
C66 H66 0.95
C67 H67A 0.98
C67 H67B 0.98
C67 H67C 0.98
B1 C141 1.591(5)
B1 C111 1.632(5)
B1 C131 1.635(5)
B1 C121 1.653(5)
C111 C112 1.394(5)
C111 C116 1.403(5)
C112 C113 1.385(5)
C112 H112 0.95
C113 C114 1.374(5)
C113 H113 0.95
C114 C115 1.366(6)
C114 H114 0.95
C115 C116 1.384(5)
C115 H115 0.95
C116 H116 0.95
C121 C122 1.363(5)
C121 C126 1.369(5)
C122 C123 1.391(5)
C122 H122 0.95
C123 C124 1.356(6)
C123 H123 0.95
C124 C125 1.337(6)
C124 H124 0.95
C125 C126 1.393(5)
C125 H125 0.95
C126 H126 0.95
C131 C132 1.388(5)
C131 C136 1.396(5)
C132 C133 1.377(5)
C132 H132 0.95
C133 C134 1.387(5)
C133 H133 0.95
C134 C135 1.371(5)
C134 H134 0.95
C135 C136 1.392(5)
C135 H135 0.95
C136 H136 0.95
C141 C146 1.380(4)
C141 C142 1.389(5)
C142 C143 1.339(5)
C142 H142 0.95
C143 C144 1.357(5)
C143 H143 0.95
C144 C145 1.360(5)
C144 H144 0.95
C145 C146 1.348(5)
C145 H145 0.95
C146 H146 0.95
B2 C241 1.592(5)
B2 C221 1.635(5)
B2 C231 1.637(5)
B2 C211 1.642(5)
C211 C212 1.368(5)
C211 C216 1.385(5)
C212 C213 1.382(5)
C212 H212 0.95
C213 C214 1.376(6)
C213 H213 0.95
C214 C215 1.342(6)
C214 H214 0.95
C215 C216 1.379(5)
C215 H215 0.95
C216 H216 0.95
C221 C222 1.382(5)
C221 C226 1.404(5)
C222 C223 1.391(5)
C222 H222 0.95
C223 C224 1.380(5)
C223 H223 0.95
C224 C225 1.371(6)
C224 H224 0.95
C225 C226 1.377(5)
C225 H225 0.95
C226 H226 0.95
C231 C232 1.383(5)
C231 C236 1.406(5)
C232 C233 1.394(5)
C232 H232 0.95
C233 C234 1.373(6)
C233 H233 0.95
C234 C235 1.373(5)
C234 H234 0.95
C235 C236 1.391(5)
C235 H235 0.95
C236 H236 0.95
C241 C246 1.386(5)
C241 C242 1.398(5)
C242 C243 1.316(5)
C242 H242 0.95
C243 C244 1.378(6)
C243 H243 0.95
C244 C245 1.363(5)
C244 H244 0.95
C245 C246 1.338(5)
C245 H245 0.95
C246 H246 0.95

loop_
_geom_torsion_atom_site_label_1
_geom_torsion_atom_site_label_2
_geom_torsion_atom_site_label_3
_geom_torsion_atom_site_label_4
_geom_torsion
C15 N11 C12 N13 0.9(4)
C40 N11 C12 N13 -178.0(3)
N11 C12 N13 C14 -0.9(4)
N11 C12 N13 C30 -176.4(3)
C12 N13 C14 C15 0.5(5)
C30 N13 C14 C15 175.9(4)
N13 C14 C15 N11 0.0(5)
C12 N11 C15 C14 -0.5(5)
C40 N11 C15 C14 178.3(4)
C12 N13 C30 C31 57.6(4)
C14 N13 C30 C31 -117.1(4)
C12 N13 C30 C37 -174.6(3)
C14 N13 C30 C37 10.8(5)
N13 C30 C31 C32 76.0(4)
C37 C30 C31 C32 -50.0(4)
N13 C30 C31 C36 -102.9(4)
C37 C30 C31 C36 131.1(4)
C36 C31 C32 C33 -0.2(5)
C30 C31 C32 C33 -179.1(3)
C31 C32 C33 C34 0.8(6)
C32 C33 C34 C35 -1.1(6)
C33 C34 C35 C36 1.0(6)
C32 C31 C36 C35 0.0(5)
C30 C31 C36 C35 178.9(3)
C34 C35 C36 C31 -0.4(5)
C12 N11 C40 C47 -133.8(4)
C15 N11 C40 C47 47.6(5)
C12 N11 C40 C41 101.5(4)
C15 N11 C40 C41 -77.1(5)
C47 C40 C41 C42 127.3(4)
N11 C40 C41 C42 -109.8(4)
C47 C40 C41 C46 -51.9(5)
N11 C40 C41 C46 71.0(4)
C46 C41 C42 C43 1.9(5)
C40 C41 C42 C43 -177.4(3)
C41 C42 C43 C44 0.0(6)
C42 C43 C44 C45 -2.5(6)
C43 C44 C45 C46 3.0(7)
C44 C45 C46 C41 -1.2(7)
C42 C41 C46 C45 -1.3(6)
C40 C41 C46 C45 177.8(4)
C25 N21 C22 N23 0.3(4)
C50 N21 C22 N23 178.0(3)
N21 C22 N23 C24 -0.1(4)
N21 C22 N23 C60 -179.6(3)
C22 N23 C24 C25 -0.2(4)
C60 N23 C24 C25 179.3(3)
N23 C24 C25 N21 0.4(4)
C22 N21 C25 C24 -0.4(4)
C50 N21 C25 C24 -178.1(3)
C22 N21 C50 C57 -108.1(4)
C25 N21 C50 C57 69.2(4)
C22 N21 C50 C51 124.6(4)
C25 N21 C50 C51 -58.1(5)
C57 C50 C51 C52 166.7(4)
N21 C50 C51 C52 -69.6(4)
C57 C50 C51 C56 -9.2(5)
N21 C50 C51 C56 114.5(4)
C56 C51 C52 C53 -0.1(6)
C50 C51 C52 C53 -176.3(3)
C51 C52 C53 C54 0.1(7)
C52 C53 C54 C55 -0.1(6)
C53 C54 C55 C56 0.0(6)
C52 C51 C56 C55 0.0(6)
C50 C51 C56 C55 176.0(3)
C54 C55 C56 C51 0.0(6)
C22 N23 C60 C67 175.6(3)
C24 N23 C60 C67 -3.9(5)
C22 N23 C60 C61 50.0(4)
C24 N23 C60 C61 -129.4(4)
N23 C60 C61 C62 73.7(4)
C67 C60 C61 C62 -50.4(5)
N23 C60 C61 C66 -105.8(4)
C67 C60 C61 C66 130.1(4)
C66 C61 C62 C63 -0.4(6)
C60 C61 C62 C63 -179.9(4)
C61 C62 C63 C64 0.3(7)
C62 C63 C64 C65 -0.2(7)
C63 C64 C65 C66 0.1(7)
C62 C61 C66 C65 0.3(6)
C60 C61 C66 C65 179.8(4)
C64 C65 C66 C61 -0.2(7)
C141 B1 C111 C112 -101.8(4)
C131 B1 C111 C112 16.3(5)
C121 B1 C111 C112 138.7(3)
C141 B1 C111 C116 75.2(4)
C131 B1 C111 C116 -166.7(3)
C121 B1 C111 C116 -44.3(4)
C116 C111 C112 C113 -2.2(5)
B1 C111 C112 C113 174.9(3)
C111 C112 C113 C114 0.6(5)
C112 C113 C114 C115 1.5(5)
C113 C114 C115 C116 -1.7(5)
C114 C115 C116 C111 0.0(5)
C112 C111 C116 C115 1.9(5)
B1 C111 C116 C115 -175.4(3)
C141 B1 C121 C122 -157.3(3)
C111 B1 C121 C122 -39.6(4)
C131 B1 C121 C122 87.1(4)
C141 B1 C121 C126 28.5(5)
C111 B1 C121 C126 146.1(3)
C131 B1 C121 C126 -87.1(4)
C126 C121 C122 C123 -1.4(5)
B1 C121 C122 C123 -176.3(3)
C121 C122 C123 C124 1.2(6)
C122 C123 C124 C125 -0.2(6)
C123 C124 C125 C126 -0.5(6)
C122 C121 C126 C125 0.7(5)
B1 C121 C126 C125 175.3(3)
C124 C125 C126 C121 0.2(6)
C141 B1 C131 C132 -117.8(3)
C111 B1 C131 C132 122.9(4)
C121 B1 C131 C132 0.9(5)
C141 B1 C131 C136 61.0(4)
C111 B1 C131 C136 -58.2(4)
C121 B1 C131 C136 179.7(3)
C136 C131 C132 C133 1.0(5)
B1 C131 C132 C133 179.9(4)
C131 C132 C133 C134 0.7(6)
C132 C133 C134 C135 -1.7(6)
C133 C134 C135 C136 1.0(5)
C134 C135 C136 C131 0.7(6)
C132 C131 C136 C135 -1.7(5)
B1 C131 C136 C135 179.3(4)
C111 B1 C141 C146 -7.7(5)
C131 B1 C141 C146 -132.3(3)
C121 B1 C141 C146 110.3(4)
C111 B1 C141 C142 171.5(3)
C131 B1 C141 C142 46.9(4)
C121 B1 C141 C142 -70.6(4)
C146 C141 C142 C143 -1.9(5)
B1 C141 C142 C143 178.9(4)
C141 C142 C143 C144 0.4(6)
C142 C143 C144 C145 1.8(6)
C143 C144 C145 C146 -2.4(5)
C144 C145 C146 C141 0.8(5)
C142 C141 C146 C145 1.2(5)
B1 C141 C146 C145 -179.6(3)
C241 B2 C211 C212 -156.1(3)
C221 B2 C211 C212 88.3(4)
C231 B2 C211 C212 -37.5(5)
C241 B2 C211 C216 31.0(5)
C221 B2 C211 C216 -84.5(4)
C231 B2 C211 C216 149.7(3)
C216 C211 C212 C213 -0.1(5)
B2 C211 C212 C213 -173.8(4)
C211 C212 C213 C214 0.8(6)
C212 C213 C214 C215 -0.7(6)
C213 C214 C215 C216 -0.1(6)
C214 C215 C216 C211 0.8(6)
C212 C211 C216 C215 -0.7(5)
B2 C211 C216 C215 172.7(4)
C241 B2 C221 C222 -121.1(3)
C231 B2 C221 C222 122.1(3)
C211 B2 C221 C222 -0.9(4)
C241 B2 C221 C226 57.7(4)
C231 B2 C221 C226 -59.2(4)
C211 B2 C221 C226 177.8(3)
C226 C221 C222 C223 2.2(5)
B2 C221 C222 C223 -179.0(3)
C221 C222 C223 C224 0.2(5)
C222 C223 C224 C225 -1.3(5)
C223 C224 C225 C226 -0.2(5)
C224 C225 C226 C221 2.9(5)
C222 C221 C226 C225 -3.8(5)
B2 C221 C226 C225 177.4(3)
C241 B2 C231 C232 -98.2(4)
C221 B2 C231 C232 17.3(5)
C211 B2 C231 C232 140.1(3)
C241 B2 C231 C236 76.6(4)
C221 B2 C231 C236 -167.9(3)
C211 B2 C231 C236 -45.0(4)
C236 C231 C232 C233 -1.8(5)
B2 C231 C232 C233 173.3(3)
C231 C232 C233 C234 1.5(6)
C232 C233 C234 C235 -0.1(6)
C233 C234 C235 C236 -0.7(6)
C234 C235 C236 C231 0.3(6)
C232 C231 C236 C235 0.9(5)
B2 C231 C236 C235 -174.5(3)
C221 B2 C241 C246 -129.0(3)
C231 B2 C241 C246 -7.3(5)
C211 B2 C241 C246 112.8(4)
C221 B2 C241 C242 50.5(4)
C231 B2 C241 C242 172.2(3)
C211 B2 C241 C242 -67.8(4)
C246 C241 C242 C243 -4.5(5)
B2 C241 C242 C243 176.0(3)
C241 C242 C243 C244 3.0(6)
C242 C243 C244 C245 0.8(6)
C243 C244 C245 C246 -3.1(5)
C244 C245 C246 C241 1.5(5)
C242 C241 C246 C245 2.2(5)
B2 C241 C246 C245 -178.3(3)

loop_
_cod_related_entry_id
_cod_related_entry_database
_cod_related_entry_code
1 ChemSpider 30651716
